data_2014084
loop_
_publ_author_name
'Tamazyan, Rafael'
'Karapetyan, Harutyun'
'Martirisyan, Ashot'
'Martirosyan, Vahan'
'Harutyunyan, Gohar'
'Gasparyan, Sahak'

_publ_section_title
;
 1,2,5-Substituted derivatives of 2-phenylpyrrolidine
;
_journal_issue 6
_journal_name_full 'Acta Crystallographica Section C'
_journal_page_first o390
_journal_page_last o392
_journal_paper_doi 10.1107/S0108270104007930
_journal_volume 60
_journal_year 2004
_chemical_formula_moiety 'C18 H21 N2 O + , Cl -'
_chemical_formula_sum 'C18 H21 Cl N2 O'
_chemical_formula_weight 316.82
_chemical_name_systematic
;
2-ammoniomethyl-1-benzyl-5-oxo-2-phenylpyrrolidine chloride
;
_space_group_IT_number 2
_symmetry_cell_setting triclinic
_symmetry_space_group_name_Hall '-P 1'
_symmetry_space_group_name_H-M 'P -1'
_atom_sites_solution_hydrogens geom
_atom_sites_solution_primary direct
_atom_sites_solution_secondary difmap
_audit_creation_method SHELXL97
_cell_angle_alpha 99.74(3)
_cell_angle_beta 92.53(3)
_cell_angle_gamma 111.39(3)
_cell_formula_units_Z 2
_cell_length_a 8.8302(18)
_cell_length_b 10.077(2)
_cell_length_c 10.094(2)
_cell_measurement_reflns_used 25
_cell_measurement_temperature 293(2)
_cell_measurement_theta_max 17.8
_cell_measurement_theta_min 12.54
_cell_volume 818.8(4)
_computing_cell_refinement 'CAD-4 Manual'
_computing_data_collection 'CAD-4 Manual (Enraf-Nonius, 1988)'
_computing_data_reduction 'HELENA (Spek, 1997)'
_computing_molecular_graphics 'SHELXTL-NT (Bruker, 2000)'
_computing_publication_material SHELXTL-NT
_computing_structure_refinement 'SHELXL97 (Sheldrick, 1997)'
_computing_structure_solution 'SHELXS97 (Sheldrick, 1997)'
_diffrn_ambient_temperature 293(2)
_diffrn_measured_fraction_theta_full 1.000
_diffrn_measured_fraction_theta_max 1.000
_diffrn_measurement_device_type 'Enraf-Nonius CAD-4'
_diffrn_measurement_method \q/2\q
_diffrn_radiation_monochromator graphite
_diffrn_radiation_source 'fine-focus sealed tube'
_diffrn_radiation_type MoK\a
_diffrn_radiation_wavelength 0.71073
_diffrn_reflns_av_R_equivalents 0.0166
_diffrn_reflns_av_sigmaI/netI 0.0207
_diffrn_reflns_limit_h_max 12
_diffrn_reflns_limit_h_min -12
_diffrn_reflns_limit_k_max 14
_diffrn_reflns_limit_k_min -14
_diffrn_reflns_limit_l_max 14
_diffrn_reflns_limit_l_min -14
_diffrn_reflns_number 9597
_diffrn_reflns_theta_full 29.96
_diffrn_reflns_theta_max 29.96
_diffrn_reflns_theta_min 2.06
_diffrn_standards_decay_% 'no decay, variation < 1.0'
_diffrn_standards_interval_time 60
_diffrn_standards_number 3
_exptl_absorpt_coefficient_mu 0.237
_exptl_absorpt_correction_type none
_exptl_crystal_colour colourless
_exptl_crystal_density_diffrn 1.285
_exptl_crystal_density_meas ?
_exptl_crystal_density_method 'not measured'
_exptl_crystal_description sphere
_exptl_crystal_F_000 336
_exptl_crystal_size_rad 0.23
_refine_diff_density_max 0.258
_refine_diff_density_min -0.162
_refine_ls_extinction_method none
_refine_ls_goodness_of_fit_ref 1.030
_refine_ls_hydrogen_treatment refall
_refine_ls_matrix_type full
_refine_ls_number_parameters 283
_refine_ls_number_reflns 4767
_refine_ls_number_restraints 0
_refine_ls_restrained_S_all 1.030
_refine_ls_R_factor_all 0.0471
_refine_ls_R_factor_gt 0.0369
_refine_ls_shift/su_max 0.000
_refine_ls_shift/su_mean 0.000
_refine_ls_structure_factor_coef Fsqd
_refine_ls_weighting_details 'calc w = 1/[\s^2^(Fo^2^)+(0.056P)^2^+0.1106P] where P=(Fo^2^+2Fc^2^)/3'
_refine_ls_weighting_scheme calc
_refine_ls_wR_factor_gt 0.1007
_refine_ls_wR_factor_ref 0.1069
_reflns_number_gt 3895
_reflns_number_total 4767
_reflns_threshold_expression I>2\s(I)
_cod_data_source_file tr1074.cif
_cod_data_source_block II
_cod_depositor_comments
;
The following automatic conversions were performed:
'_symmetry_cell_setting' value 'Triclinic' changed to 'triclinic'
according to '/home/saulius/struct/CIF-dictionaries/cif_core.dic'
dictionary named 'cif_core.dic' version 2.4.1 from 2010-06-29.

Automatic conversion script
Id: cif_fix_enum 1527 2010-12-29 10:47:43Z saulius 

The following automatic conversions were performed:

'_symmetry_cell_setting' value 'Triclinic' changed to 'triclinic'
according to /home/saulius/struct/CIF-dictionaries/cif_core.dic
dictionary named 'cif_core.dic' version 2.4.1 from 2010-06-29.

Automatic conversion script
Id: cif_fix_values 1715 2011-07-08 13:25:40Z adriana 

The following automatic conversions were performed:

'_exptl_crystal_density_meas' value 'not measured' was changed to '?'
- the value is perceived as not measured.

Automatic conversion script
Id: cif_fix_values 3008 2015-01-20 13:52:24Z robertas 
;
_cod_original_cell_volume 818.7(4)
_cod_original_sg_symbol_H-M P-1
_cod_database_code 2014084
_cod_database_fobs_code 2014084

loop_
_symmetry_equiv_pos_as_xyz
'x, y, z'
'-x, -y, -z'

loop_
_atom_site_label
_atom_site_fract_x
_atom_site_fract_y
_atom_site_fract_z
_atom_site_U_iso_or_equiv
_atom_site_adp_type
_atom_site_calc_flag
_atom_site_refinement_flags
_atom_site_occupancy
_atom_site_disorder_assembly
_atom_site_disorder_group
_atom_site_type_symbol
Cl1 0.14123(4) 0.85572(4) 0.03042(3) 0.04903(10) Uani d . 1 . . Cl
C1 0.69819(13) 0.73955(11) 0.24450(10) 0.0330(2) Uani d . 1 . . C
N2 0.73860(10) 0.81544(9) 0.38775(8) 0.03181(17) Uani d . 1 . . N
C3 0.87058(13) 0.80799(12) 0.45323(11) 0.0362(2) Uani d . 1 . . C
C4 0.93727(18) 0.71681(18) 0.35789(16) 0.0549(3) Uani d . 1 . . C
H4B 1.048(3) 0.780(3) 0.347(2) 0.100(7) Uiso d . 1 . . H
H4A 0.945(2) 0.645(2) 0.397(2) 0.084(6) Uiso d . 1 . . H
C5 0.82233(15) 0.66214(13) 0.22876(12) 0.0414(2) Uani d . 1 . . C
H5B 0.7636(18) 0.5563(18) 0.2169(16) 0.053(4) Uiso d . 1 . . H
H5A 0.883(2) 0.6862(18) 0.1523(17) 0.059(4) Uiso d . 1 . . H
C6 0.65558(15) 0.90841(12) 0.44887(12) 0.0382(2) Uani d . 1 . . C
H6B 0.736(2) 0.9997(18) 0.4965(17) 0.056(4) Uiso d . 1 . . H
H6A 0.6008(16) 0.9299(15) 0.3783(14) 0.040(3) Uiso d . 1 . . H
C7 0.53920(14) 0.84941(12) 0.54986(11) 0.0374(2) Uani d . 1 . . C
C8 0.37941(15) 0.75191(14) 0.50758(13) 0.0450(3) Uani d . 1 . . C
H8 0.342(2) 0.7135(18) 0.4074(18) 0.061(4) Uiso d . 1 . . H
C9 0.27242(18) 0.70622(16) 0.60215(16) 0.0539(3) Uani d . 1 . . C
H9 0.170(2) 0.640(2) 0.5736(19) 0.070(5) Uiso d . 1 . . H
C10 0.3219(2) 0.75825(18) 0.73827(16) 0.0577(4) Uani d . 1 . . C
H10 0.249(2) 0.7268(19) 0.8051(19) 0.067(5) Uiso d . 1 . . H
C11 0.4789(2) 0.85651(19) 0.78105(14) 0.0576(4) Uani d . 1 . . C
H11 0.515(2) 0.895(2) 0.875(2) 0.076(5) Uiso d . 1 . . H
C12 0.58783(17) 0.90176(16) 0.68722(12) 0.0479(3) Uani d . 1 . . C
H12 0.698(2) 0.9713(17) 0.7182(17) 0.054(4) Uiso d . 1 . . H
C13 0.72724(15) 0.85107(13) 0.15286(11) 0.0385(2) Uani d . 1 . . C
H13B 0.7096(18) 0.8047(17) 0.0624(17) 0.051(4) Uiso d . 1 . . H
H13A 0.6545(17) 0.8999(15) 0.1607(14) 0.042(3) Uiso d . 1 . . H
N14 0.89545(13) 0.96403(11) 0.17746(10) 0.0411(2) Uani d . 1 . . N
H14C 0.972(2) 0.9311(19) 0.1478(17) 0.060(5) Uiso d . 1 . . H
H14B 0.895(2) 1.0285(19) 0.1280(18) 0.061(5) Uiso d . 1 . . H
H14A 0.9261(18) 1.0069(16) 0.2624(16) 0.047(4) Uiso d . 1 . . H
O15 0.92545(11) 0.86771(10) 0.57096(8) 0.0477(2) Uani d . 1 . . O
C16 0.52005(14) 0.63198(12) 0.22045(11) 0.0380(2) Uani d . 1 . . C
C17 0.39834(17) 0.64927(16) 0.14166(14) 0.0529(3) Uani d . 1 . . C
H17 0.422(2) 0.7283(19) 0.0899(17) 0.060(4) Uiso d . 1 . . H
C18 0.23676(19) 0.5517(2) 0.12922(18) 0.0691(4) Uani d . 1 . . C
H18 0.158(2) 0.570(2) 0.076(2) 0.081(6) Uiso d . 1 . . H
C19 0.1960(2) 0.43702(18) 0.1948(2) 0.0722(5) Uani d . 1 . . C
H19 0.091(3) 0.371(2) 0.186(2) 0.091(6) Uiso d . 1 . . H
C20 0.3150(2) 0.41861(16) 0.2737(2) 0.0674(4) Uani d . 1 . . C
H20 0.290(3) 0.342(2) 0.320(2) 0.088(6) Uiso d . 1 . . H
C21 0.47608(17) 0.51574(14) 0.28732(16) 0.0512(3) Uani d . 1 . . C
H21 0.556(2) 0.5037(18) 0.3447(17) 0.057(4) Uiso d . 1 . . H

loop_
_atom_site_aniso_label
_atom_site_aniso_U_11
_atom_site_aniso_U_22
_atom_site_aniso_U_33
_atom_site_aniso_U_12
_atom_site_aniso_U_13
_atom_site_aniso_U_23
Cl1 0.05513(18) 0.05757(19) 0.03706(15) 0.02119(14) 0.01222(12) 0.01499(12)
C1 0.0378(5) 0.0334(5) 0.0285(4) 0.0132(4) 0.0056(4) 0.0078(4)
N2 0.0351(4) 0.0336(4) 0.0283(4) 0.0140(3) 0.0052(3) 0.0075(3)
C3 0.0347(5) 0.0370(5) 0.0370(5) 0.0101(4) 0.0044(4) 0.0154(4)
C4 0.0491(7) 0.0631(8) 0.0609(8) 0.0336(7) 0.0017(6) 0.0076(7)
C5 0.0454(6) 0.0396(6) 0.0440(6) 0.0205(5) 0.0136(5) 0.0088(5)
C6 0.0457(6) 0.0358(5) 0.0370(5) 0.0195(4) 0.0093(4) 0.0070(4)
C7 0.0418(5) 0.0414(5) 0.0355(5) 0.0231(4) 0.0082(4) 0.0073(4)
C8 0.0446(6) 0.0479(6) 0.0449(6) 0.0211(5) 0.0080(5) 0.0066(5)
C9 0.0458(7) 0.0536(7) 0.0672(9) 0.0215(6) 0.0189(6) 0.0155(6)
C10 0.0653(9) 0.0679(9) 0.0591(8) 0.0385(7) 0.0314(7) 0.0263(7)
C11 0.0716(9) 0.0790(10) 0.0362(6) 0.0430(8) 0.0146(6) 0.0133(6)
C12 0.0499(7) 0.0610(7) 0.0367(6) 0.0272(6) 0.0060(5) 0.0052(5)
C13 0.0451(6) 0.0400(5) 0.0302(5) 0.0134(5) 0.0048(4) 0.0121(4)
N14 0.0491(6) 0.0404(5) 0.0316(5) 0.0112(4) 0.0092(4) 0.0130(4)
O15 0.0468(5) 0.0536(5) 0.0355(4) 0.0098(4) -0.0027(3) 0.0127(4)
C16 0.0399(5) 0.0342(5) 0.0360(5) 0.0110(4) 0.0045(4) 0.0032(4)
C17 0.0486(7) 0.0563(7) 0.0454(7) 0.0115(6) -0.0060(5) 0.0098(6)
C18 0.0470(8) 0.0774(11) 0.0644(9) 0.0101(7) -0.0124(7) 0.0007(8)
C19 0.0458(8) 0.0524(8) 0.0918(12) -0.0025(6) 0.0025(8) -0.0069(8)
C20 0.0624(9) 0.0376(7) 0.0969(13) 0.0096(6) 0.0256(9) 0.0165(7)
C21 0.0482(7) 0.0395(6) 0.0690(9) 0.0164(5) 0.0139(6) 0.0178(6)

loop_
_atom_type_symbol
_atom_type_description
_atom_type_scat_dispersion_real
_atom_type_scat_dispersion_imag
_atom_type_scat_source
C C 0.0033 0.0016 'International Tables Vol C Tables 4.2.6.8 and 6.1.1.4'
H H 0.0000 0.0000 'International Tables Vol C Tables 4.2.6.8 and 6.1.1.4'
N N 0.0061 0.0033 'International Tables Vol C Tables 4.2.6.8 and 6.1.1.4'
O O 0.0106 0.0060 'International Tables Vol C Tables 4.2.6.8 and 6.1.1.4'
Cl Cl 0.1484 0.1585 'International Tables Vol C Tables 4.2.6.8 and 6.1.1.4'

loop_
_geom_angle_atom_site_label_1
_geom_angle_atom_site_label_2
_geom_angle_atom_site_label_3
_geom_angle
_geom_angle_publ_flag
N2 C1 C16 109.65(9) n
N2 C1 C13 109.65(9) n
C16 C1 C13 110.89(9) n
N2 C1 C5 102.41(9) n
C16 C1 C5 112.54(9) n
C13 C1 C5 111.35(9) n
C3 N2 C6 121.94(10) n
C3 N2 C1 115.18(9) n
C6 N2 C1 122.37(9) n
O15 C3 N2 124.49(11) n
O15 C3 C4 126.83(11) n
N2 C3 C4 108.68(10) n
C3 C4 C5 106.41(10) n
C3 C4 H4B 106.9(14) n
C5 C4 H4B 113.5(14) n
C3 C4 H4A 108.8(14) n
C5 C4 H4A 113.3(14) n
H4B C4 H4A 107.7(19) n
C4 C5 C1 106.72(10) n
C4 C5 H5B 109.3(9) n
C1 C5 H5B 109.8(9) n
C4 C5 H5A 110.2(10) n
C1 C5 H5A 110.0(10) n
H5B C5 H5A 110.7(13) n
N2 C6 C7 116.17(9) n
N2 C6 H6B 109.2(10) n
C7 C6 H6B 106.3(10) n
N2 C6 H6A 107.8(8) n
C7 C6 H6A 110.5(8) n
H6B C6 H6A 106.4(13) n
C12 C7 C8 118.79(12) n
C12 C7 C6 119.70(11) n
C8 C7 C6 121.31(11) n
C9 C8 C7 120.17(13) n
C9 C8 H8 120.1(10) n
C7 C8 H8 119.7(10) n
C10 C9 C8 120.65(14) n
C10 C9 H9 120.0(12) n
C8 C9 H9 119.3(12) n
C9 C10 C11 119.62(13) n
C9 C10 H10 121.5(11) n
C11 C10 H10 118.9(11) n
C10 C11 C12 120.23(14) n
C10 C11 H11 120.7(12) n
C12 C11 H11 119.0(12) n
C7 C12 C11 120.53(14) n
C7 C12 H12 119.8(10) n
C11 C12 H12 119.7(10) n
N14 C13 C1 113.43(10) n
N14 C13 H13B 107.5(9) n
C1 C13 H13B 110.2(10) n
N14 C13 H13A 107.0(9) n
C1 C13 H13A 113.2(9) n
H13B C13 H13A 105.0(13) n
C13 N14 H14C 113.7(11) n
C13 N14 H14B 105.8(11) n
H14C N14 H14B 105.5(15) n
C13 N14 H14A 113.5(10) n
H14C N14 H14A 108.1(14) n
H14B N14 H14A 109.9(14) n
C17 C16 C21 118.35(12) n
C17 C16 C1 123.25(11) n
C21 C16 C1 118.29(11) n
C16 C17 C18 120.59(15) n
C16 C17 H17 122.2(10) n
C18 C17 H17 117.2(10) n
C19 C18 C17 120.24(16) n
C19 C18 H18 122.5(12) n
C17 C18 H18 117.2(12) n
C18 C19 C20 119.92(15) n
C18 C19 H19 121.2(14) n
C20 C19 H19 118.9(14) n
C19 C20 C21 120.21(16) n
C19 C20 H20 121.6(13) n
C21 C20 H20 118.2(13) n
C20 C21 C16 120.69(15) n
C20 C21 H21 119.3(10) n
C16 C21 H21 120.0(10) n

loop_
_geom_bond_atom_site_label_1
_geom_bond_atom_site_label_2
_geom_bond_site_symmetry_2
_geom_bond_distance
_geom_bond_publ_flag
C1 N2 . 1.4779(14) n
C1 C16 . 1.5302(16) n
C1 C13 . 1.5319(15) n
C1 C5 . 1.5596(16) n
N2 C3 . 1.3466(14) n
N2 C6 . 1.4632(14) n
C3 O15 . 1.2262(14) n
C3 C4 . 1.5042(18) n
C4 C5 . 1.505(2) n
C4 H4B . 0.98(2) n
C4 H4A . 0.90(2) n
C5 H5B . 0.984(16) n
C5 H5A . 0.973(17) n
C6 C7 . 1.5168(16) n
C6 H6B . 0.962(17) n
C6 H6A . 0.941(14) n
C7 C12 . 1.3855(17) n
C7 C8 . 1.3899(18) n
C8 C9 . 1.3881(19) n
C8 H8 . 1.013(18) n
C9 C10 . 1.375(2) n
C9 H9 . 0.901(18) n
C10 C11 . 1.375(2) n
C10 H10 . 0.965(19) n
C11 C12 . 1.392(2) n
C11 H11 . 0.95(2) n
C12 H12 . 0.969(16) n
C13 N14 . 1.4839(16) n
C13 H13B . 0.931(16) n
C13 H13A . 0.939(15) n
N14 H14C . 0.896(18) n
N14 H14B . 0.885(18) n
N14 H14A . 0.874(16) n
C16 C17 . 1.3877(18) n
C16 C21 . 1.3918(17) n
C17 C18 . 1.392(2) n
C17 H17 . 0.990(17) n
C18 C19 . 1.371(3) n
C18 H18 . 0.95(2) n
C19 C20 . 1.376(3) n
C19 H19 . 0.92(2) n
C20 C21 . 1.386(2) n
C20 H20 . 0.93(2) n
C21 H21 . 0.950(16) n

loop_
_geom_hbond_atom_site_label_D
_geom_hbond_atom_site_label_H
_geom_hbond_atom_site_label_A
_geom_hbond_site_symmetry_D
_geom_hbond_site_symmetry_H
_geom_hbond_site_symmetry_A
_geom_hbond_distance_DH
_geom_hbond_distance_HA
_geom_hbond_distance_DA
_geom_hbond_angle_DHA
_geom_hbond_publ_flag
N14 H14A O15 1_555 1_555 2_776 0.87(2) 2.01(2) 2.839(2) 159.0(10) y
N14 H14B Cl1 1_555 1_555 2_675 0.88(2) 2.21(2) 3.0770(10) 167.0(10) y
N14 H14C Cl1 1_555 1_555 1_655 0.90(2) 2.21(2) 3.0930(10) 167.0(10) y

loop_
_geom_torsion_atom_site_label_1
_geom_torsion_atom_site_label_2
_geom_torsion_atom_site_label_3
_geom_torsion_atom_site_label_4
_geom_torsion
_geom_torsion_publ_flag
C16 C1 N2 C3 125.64(9) n
C13 C1 N2 C3 -112.39(10) n
C5 C1 N2 C3 5.94(11) n
C16 C1 N2 C6 -62.39(12) n
C13 C1 N2 C6 59.58(12) n
C5 C1 N2 C6 177.91(9) n
C6 N2 C3 O15 5.74(16) n
C1 N2 C3 O15 177.74(10) n
C6 N2 C3 C4 -173.77(11) n
C1 N2 C3 C4 -1.76(13) n
O15 C3 C4 C5 177.04(11) n
N2 C3 C4 C5 -3.47(15) n
C3 C4 C5 C1 6.93(15) n
N2 C1 C5 C4 -7.59(12) n
C16 C1 C5 C4 -125.25(12) n
C13 C1 C5 C4 109.52(12) n
C3 N2 C6 C7 -79.67(13) n
C1 N2 C6 C7 108.90(12) n
N2 C6 C7 C12 102.59(13) n
N2 C6 C7 C8 -82.58(14) n
C12 C7 C8 C9 -1.29(18) n
C6 C7 C8 C9 -176.16(11) n
C7 C8 C9 C10 1.0(2) n
C8 C9 C10 C11 0.0(2) n
C9 C10 C11 C12 -0.8(2) n
C8 C7 C12 C11 0.53(18) n
C6 C7 C12 C11 175.49(12) n
C10 C11 C12 C7 0.5(2) n
N2 C1 C13 N14 55.21(13) n
C16 C1 C13 N14 176.45(9) n
C5 C1 C13 N14 -57.41(13) n
N2 C1 C16 C17 111.94(13) n
C13 C1 C16 C17 -9.29(15) n
C5 C1 C16 C17 -134.77(12) n
N2 C1 C16 C21 -64.16(13) n
C13 C1 C16 C21 174.61(11) n
C5 C1 C16 C21 49.13(14) n
C21 C16 C17 C18 -0.6(2) n
C1 C16 C17 C18 -176.65(13) n
C16 C17 C18 C19 -0.1(3) n
C17 C18 C19 C20 0.3(3) n
C18 C19 C20 C21 0.1(3) n
C19 C20 C21 C16 -0.7(2) n
C17 C16 C21 C20 1.0(2) n
C1 C16 C21 C20 177.24(13) n
